data_7016948
loop_
_publ_author_name
'Hirtenlehner, Christa'
'Krims, Charlotte'
'H\"olbling, Johanna'
'List, Manuela'
'Zabel, Manfred'
'Fleck, Michel'
'Berger, Raphael J. F.'
'Schoefberger, Wolfgang'
'Monkowius, Uwe'

_publ_section_title
;
 Syntheses, crystal structures, reactivity, and photochemistry of
 gold(iii) bromides bearing N-heterocyclic carbenes.
;
_journal_issue 38
_journal_name_full 'Dalton transactions (Cambridge, England : 2003)'
_journal_page_first 9899
_journal_page_last 9910
_journal_paper_doi 10.1039/c1dt11175b
_journal_volume 40
_journal_year 2011
_chemical_formula_sum 'C11 H12 Au Br N2'
_chemical_formula_weight 449.10
_space_group_crystal_system orthorhombic
_space_group_IT_number 19
_space_group_name_Hall 'P 2ac 2ab'
_space_group_name_H-M_alt 'P 21 21 21'
_symmetry_space_group_name_Hall 'P 2ac 2ab'
_symmetry_space_group_name_H-M 'P 21 21 21'
_atom_sites_solution_hydrogens geom
_atom_sites_solution_primary direct
_atom_sites_solution_secondary difmap
_audit_creation_method 'APEX2 v2010.1-2'
_cell_angle_alpha 90
_cell_angle_beta 90
_cell_angle_gamma 90
_cell_formula_units_Z 4
_cell_length_a 6.5022(9)
_cell_length_b 10.6341(13)
_cell_length_c 17.425(2)
_cell_measurement_temperature 300.(2)
_cell_volume 1204.9(3)
_computing_structure_refinement 'SHELXL-97 (Sheldrick, 2008)'
_computing_structure_solution 'SHELXS-97 (Sheldrick, 2008)'
_diffrn_ambient_temperature 300.(2)
_diffrn_measured_fraction_theta_full 0.996
_diffrn_measured_fraction_theta_max 0.996
_diffrn_measurement_device_type 'SMART X2S'
_diffrn_measurement_method omega-scan
_diffrn_radiation_monochromator 'doubly curved silicon crystal'
_diffrn_radiation_source 'sealed MicroFocus tube'
_diffrn_radiation_type 'Mo K\a'
_diffrn_radiation_wavelength 0.71073
_diffrn_reflns_av_R_equivalents 0.0727
_diffrn_reflns_av_sigmaI/netI 0.0513
_diffrn_reflns_limit_h_max 7
_diffrn_reflns_limit_h_min -7
_diffrn_reflns_limit_k_max 12
_diffrn_reflns_limit_k_min -12
_diffrn_reflns_limit_l_max 20
_diffrn_reflns_limit_l_min -20
_diffrn_reflns_number 11033
_diffrn_reflns_theta_full 25.10
_diffrn_reflns_theta_max 25.10
_diffrn_reflns_theta_min 3.02
_exptl_absorpt_coefficient_mu 15.495
_exptl_absorpt_correction_T_max 0.04
_exptl_absorpt_correction_T_min 0.02
_exptl_absorpt_correction_type multi-scan
_exptl_absorpt_process_details 'SADABS V2008/1 (Bruker AXS)'
_exptl_crystal_colour colourless
_exptl_crystal_density_diffrn 2.476
_exptl_crystal_density_method 'not measured'
_exptl_crystal_description prism
_exptl_crystal_F_000 824
_exptl_crystal_size_max 0.96
_exptl_crystal_size_mid 0.75
_exptl_crystal_size_min 0.56
_refine_diff_density_max 1.549
_refine_diff_density_min -1.811
_refine_ls_abs_structure_details 'Flack H D (1983), Acta Cryst. A39, 876-881'
_refine_ls_abs_structure_Flack 0.05(2)
_refine_ls_extinction_method none
_refine_ls_goodness_of_fit_ref 1.061
_refine_ls_hydrogen_treatment constr
_refine_ls_matrix_type full
_refine_ls_number_parameters 137
_refine_ls_number_reflns 2136
_refine_ls_number_restraints 0
_refine_ls_restrained_S_all 1.061
_refine_ls_R_factor_all 0.0342
_refine_ls_R_factor_gt 0.0315
_refine_ls_shift/su_max 0.000
_refine_ls_shift/su_mean 0.000
_refine_ls_structure_factor_coef Fsqd
_refine_ls_weighting_details 'calc w=1/[\s^2^(Fo^2^)+(0.0358P)^2^+1.5854P] where P=(Fo^2^+2Fc^2^)/3'
_refine_ls_weighting_scheme calc
_refine_ls_wR_factor_gt 0.0766
_refine_ls_wR_factor_ref 0.0775
_reflns_number_gt 2011
_reflns_number_total 2136
_reflns_threshold_expression >2sigma(I)
_cod_data_source_file c1dt11175b.txt
_cod_data_source_block complex3a
_cod_database_code 7016948

loop_
_space_group_symop_operation_xyz
'x, y, z'
'x+1/2, -y+1/2, -z'
'-x, y+1/2, -z+1/2'
'-x+1/2, -y, z+1/2'

loop_
_atom_site_type_symbol
_atom_site_label
_atom_site_fract_x
_atom_site_fract_y
_atom_site_fract_z
_atom_site_U_iso_or_equiv
_atom_site_adp_type
_atom_site_calc_flag
_atom_site_refinement_flags
_atom_site_occupancy
Au Au1 0.12802(6) 0.35061(3) 0.168503(19) 0.01991(12) Uani d . 1
Br Br1 -0.1223(2) 0.51287(9) 0.18638(6) 0.0334(3) Uani d . 1
C C4 0.5399(17) 0.2588(12) 0.2748(6) 0.037(3) Uani d . 1
H H4A 0.6654 0.3064 0.275 0.055 Uiso calc R 1
H H4B 0.5475 0.1938 0.3129 0.055 Uiso calc R 1
H H4C 0.4264 0.3134 0.2861 0.055 Uiso calc R 1
N N1 0.3806(13) 0.1496(6) 0.0905(4) 0.0223(16) Uani d . 1
C C6 0.1012(16) 0.0222(8) 0.0319(5) 0.021(2) Uani d . 1
C C1 0.3471(12) 0.2243(7) 0.1518(5) 0.0137(18) Uani d . 1
C C2 0.5563(16) 0.0797(10) 0.0994(7) 0.034(3) Uani d . 1
H H2 0.6089 0.0212 0.065 0.04 Uiso calc R 1
C C3 0.6368(17) 0.1116(9) 0.1665(6) 0.033(2) Uani d . 1
H H3 0.7565 0.0794 0.1882 0.039 Uiso calc R 1
N N2 0.5098(12) 0.2011(8) 0.1979(5) 0.0238(19) Uani d . 1
C C5 0.2355(18) 0.1353(9) 0.0259(6) 0.030(2) Uani d . 1
H H5A 0.3132 0.1305 -0.0215 0.037 Uiso calc R 1
H H5B 0.1492 0.2096 0.0232 0.037 Uiso calc R 1
C C11 -0.0169(14) -0.0111(10) -0.0321(6) 0.026(2) Uani d . 1
H H6 -0.0102 0.0366 -0.0768 0.031 Uiso calc R 1
C C10 -0.1453(16) -0.1167(9) -0.0283(6) 0.030(2) Uani d . 1
H H7 -0.2253 -0.1381 -0.0706 0.036 Uiso calc R 1
C C9 -0.1550(15) -0.1898(10) 0.0376(6) 0.029(2) Uani d . 1
H H8 -0.2403 -0.2599 0.0396 0.035 Uiso calc R 1
C C8 -0.0351(15) -0.1566(10) 0.1005(6) 0.027(2) Uani d . 1
H H9 -0.0378 -0.2059 0.1446 0.033 Uiso calc R 1
C C7 0.0872(14) -0.0512(9) 0.0979(5) 0.022(2) Uani d . 1
H H10 0.1623 -0.0285 0.1412 0.026 Uiso calc R 1

loop_
_atom_site_aniso_label
_atom_site_aniso_U_11
_atom_site_aniso_U_22
_atom_site_aniso_U_33
_atom_site_aniso_U_12
_atom_site_aniso_U_13
_atom_site_aniso_U_23
Au1 0.02113(18) 0.01545(17) 0.0232(2) 0.00222(17) 0.00220(19) 0.00047(14)
Br1 0.0376(5) 0.0288(5) 0.0336(5) 0.0172(6) 0.0018(6) 0.0010(4)
C4 0.031(5) 0.049(7) 0.030(6) -0.009(5) -0.006(5) 0.000(6)
N1 0.024(4) 0.011(3) 0.032(4) 0.007(5) 0.004(4) 0.003(3)
C6 0.029(5) 0.021(5) 0.013(4) 0.001(5) 0.003(5) 0.000(3)
C1 0.010(4) 0.010(4) 0.021(5) -0.005(3) 0.006(4) 0.000(3)
C2 0.033(6) 0.026(6) 0.042(7) 0.013(5) 0.018(5) 0.000(5)
C3 0.024(5) 0.023(5) 0.051(7) 0.008(5) 0.002(7) 0.001(5)
N2 0.021(4) 0.022(4) 0.029(5) 0.002(3) -0.002(4) 0.001(4)
C5 0.044(6) 0.017(5) 0.030(6) -0.003(5) 0.004(5) 0.002(5)
C11 0.025(5) 0.031(6) 0.021(5) 0.016(4) 0.003(4) 0.008(4)
C10 0.016(5) 0.042(6) 0.031(5) 0.006(5) -0.001(5) -0.011(5)
C9 0.015(5) 0.030(5) 0.042(6) -0.003(4) 0.003(5) 0.001(4)
C8 0.031(5) 0.029(6) 0.022(5) -0.003(5) 0.002(4) -0.002(5)
C7 0.026(6) 0.019(5) 0.020(5) 0.002(4) -0.002(4) 0.005(4)

loop_
_atom_type_symbol
_atom_type_description
_atom_type_scat_dispersion_real
_atom_type_scat_dispersion_imag
_atom_type_scat_source
C C 0.0033 0.0016 'International Tables Vol C Tables 4.2.6.8 and 6.1.1.4'
H H 0.0000 0.0000 'International Tables Vol C Tables 4.2.6.8 and 6.1.1.4'
N N 0.0061 0.0033 'International Tables Vol C Tables 4.2.6.8 and 6.1.1.4'
Br Br -0.2901 2.4595 'International Tables Vol C Tables 4.2.6.8 and 6.1.1.4'
Au Au -2.0133 8.8022 'International Tables Vol C Tables 4.2.6.8 and 6.1.1.4'

loop_
_geom_angle_atom_site_label_1
_geom_angle_atom_site_label_2
_geom_angle_atom_site_label_3
_geom_angle
C1 Au1 Br1 176.5(2)
N2 C4 H4A 109.5
N2 C4 H4B 109.5
H4A C4 H4B 109.5
N2 C4 H4C 109.5
H4A C4 H4C 109.5
H4B C4 H4C 109.5
C1 N1 C2 111.4(8)
C1 N1 C5 124.1(8)
C2 N1 C5 124.2(8)
C7 C6 C11 118.7(9)
C7 C6 C5 123.3(9)
C11 C6 C5 118.0(8)
N1 C1 N2 103.7(7)
N1 C1 Au1 129.3(7)
N2 C1 Au1 126.8(6)
C3 C2 N1 106.9(9)
C3 C2 H2 126.6
N1 C2 H2 126.6
C2 C3 N2 106.9(9)
C2 C3 H3 126.6
N2 C3 H3 126.6
C1 N2 C3 111.1(8)
C1 N2 C4 124.3(8)
C3 N2 C4 124.4(9)
N1 C5 C6 113.8(8)
N1 C5 H5A 108.8
C6 C5 H5A 108.8
N1 C5 H5B 108.8
C6 C5 H5B 108.8
H5A C5 H5B 107.7
C6 C11 C10 119.4(9)
C6 C11 H6 120.3
C10 C11 H6 120.3
C9 C10 C11 121.0(9)
C9 C10 H7 119.5
C11 C10 H7 119.5
C10 C9 C8 119.0(10)
C10 C9 H8 120.5
C8 C9 H8 120.5
C7 C8 C9 120.4(10)
C7 C8 H9 119.8
C9 C8 H9 119.8
C8 C7 C6 121.4(9)
C8 C7 H10 119.3
C6 C7 H10 119.3

loop_
_geom_bond_atom_site_label_1
_geom_bond_atom_site_label_2
_geom_bond_distance
Au1 C1 1.980(8)
Au1 Br1 2.3922(11)
C4 N2 1.487(13)
C4 H4A 0.96
C4 H4B 0.96
C4 H4C 0.96
N1 C1 1.348(11)
N1 C2 1.372(12)
N1 C5 1.477(13)
C6 C7 1.393(13)
C6 C11 1.400(13)
C6 C5 1.490(13)
C1 N2 1.351(12)
C2 C3 1.325(15)
C2 H2 0.93
C3 N2 1.374(12)
C3 H3 0.93
C5 H5A 0.97
C5 H5B 0.97
C11 C10 1.401(14)
C11 H6 0.93
C10 C9 1.388(15)
C10 H7 0.93
C9 C8 1.391(14)
C9 H8 0.93
C8 C7 1.375(14)
C8 H9 0.93
C7 H10 0.93
